data_7228458
loop_
_publ_author_name
'Hu, Ting'
'Li, Yu-Hang'
'Kuang, Xiao-Fei'
'Lu, Can-Zhong'

_publ_section_title
;
 Synthesis and characterization of polyoxometalate-based silver(i)
 phenylethynide compounds with antibacterial and antifungal activities
;
_journal_name_full CrystEngComm
_journal_paper_doi 10.1039/C7CE00180K
_journal_year 2017
_chemical_formula_sum 'C24 H53 Ag4 O48 P S8 W12'
_chemical_formula_weight 4034.79
_chemical_name_systematic
; 
 ? 
;
_space_group_IT_number 15
_symmetry_cell_setting monoclinic
_symmetry_space_group_name_Hall '-C 2yc'
_symmetry_space_group_name_H-M 'C 1 2/c 1'
_atom_sites_solution_hydrogens geom
_atom_sites_solution_primary direct
_atom_sites_solution_secondary difmap
_audit_creation_method SHELXL-97
_audit_update_record
;
2017-01-23 deposited with the CCDC.
2017-05-22 downloaded from the CCDC.
;
_cell_angle_alpha 90.00
_cell_angle_beta 106.596(4)
_cell_angle_gamma 90.00
_cell_formula_units_Z 4
_cell_length_a 17.0815(6)
_cell_length_b 17.3104(5)
_cell_length_c 25.7879(9)
_cell_measurement_reflns_used 7197
_cell_measurement_temperature 293(2)
_cell_measurement_theta_max 28.6050
_cell_measurement_theta_min 2.9990
_cell_volume 7307.5(4)
_computing_structure_refinement 'SHELXL-97 (Sheldrick, 2008)'
_computing_structure_solution 'SHELXS-97 (Sheldrick, 2008)'
_diffrn_ambient_temperature 293(2)
_diffrn_measured_fraction_theta_full 0.998
_diffrn_measured_fraction_theta_max 0.998
_diffrn_measurement_device_type 'Xcalibur, Eos, Gemini'
_diffrn_measurement_method '\w scans'
_diffrn_radiation_monochromator graphite
_diffrn_radiation_source 'fine-focus sealed tube'
_diffrn_radiation_type MoK\a
_diffrn_radiation_wavelength 0.71073
_diffrn_reflns_av_R_equivalents 0.0553
_diffrn_reflns_av_sigmaI/netI 0.0626
_diffrn_reflns_limit_h_max 19
_diffrn_reflns_limit_h_min -20
_diffrn_reflns_limit_k_max 20
_diffrn_reflns_limit_k_min -20
_diffrn_reflns_limit_l_max 30
_diffrn_reflns_limit_l_min -30
_diffrn_reflns_number 20072
_diffrn_reflns_theta_full 25.00
_diffrn_reflns_theta_max 25.00
_diffrn_reflns_theta_min 2.87
_exptl_absorpt_coefficient_mu 20.186
_exptl_absorpt_correction_T_max 0.4990
_exptl_absorpt_correction_T_min 0.1956
_exptl_absorpt_correction_type multi-scan
_exptl_crystal_colour 'pale yellow'
_exptl_crystal_density_diffrn 3.667
_exptl_crystal_density_method 'not measured'
_exptl_crystal_description block
_exptl_crystal_F_000 7200
_exptl_crystal_size_max 0.12
_exptl_crystal_size_mid 0.12
_exptl_crystal_size_min 0.04
_refine_diff_density_max 2.644
_refine_diff_density_min -3.071
_refine_diff_density_rms 0.477
_refine_ls_extinction_coef 0.000109(10)
_refine_ls_extinction_expression Fc^*^=kFc[1+0.001xFc^2^\l^3^/sin(2\q)]^-1/4^
_refine_ls_extinction_method SHELXL
_refine_ls_goodness_of_fit_ref 1.219
_refine_ls_hydrogen_treatment mixed
_refine_ls_matrix_type full
_refine_ls_number_parameters 470
_refine_ls_number_reflns 6438
_refine_ls_number_restraints 102
_refine_ls_restrained_S_all 1.211
_refine_ls_R_factor_all 0.1125
_refine_ls_R_factor_gt 0.1027
_refine_ls_shift/su_max 0.001
_refine_ls_shift/su_mean 0.000
_refine_ls_structure_factor_coef Fsqd
_refine_ls_weighting_details 'calc w=1/[\s^2^(Fo^2^)+(0.0000P)^2^+3350.9080P] where P=(Fo^2^+2Fc^2^)/3'
_refine_ls_weighting_scheme calc
_refine_ls_wR_factor_gt 0.2183
_refine_ls_wR_factor_ref 0.2217
_reflns_number_gt 5619
_reflns_number_total 6438
_reflns_threshold_expression >2sigma(I)
_cod_data_source_file c7ce00180k2.cif
_cod_data_source_block 2
_cod_original_sg_symbol_H-M C2/c
_cod_database_code 7228458

loop_
_symmetry_equiv_pos_as_xyz
'x, y, z'
'-x, y, -z+1/2'
'x+1/2, y+1/2, z'
'-x+1/2, y+1/2, -z+1/2'
'-x, -y, -z'
'x, -y, z-1/2'
'-x+1/2, -y+1/2, -z'
'x+1/2, -y+1/2, z-1/2'

loop_
_atom_site_label
_atom_site_type_symbol
_atom_site_fract_x
_atom_site_fract_y
_atom_site_fract_z
_atom_site_U_iso_or_equiv
_atom_site_adp_type
_atom_site_occupancy
_atom_site_symmetry_multiplicity
_atom_site_calc_flag
_atom_site_refinement_flags
_atom_site_disorder_assembly
_atom_site_disorder_group
Ag1 Ag 0.6353(2) 0.0534(3) 0.75653(17) 0.0723(13) Uani 1 1 d . . 1
Ag2 Ag 0.5195(2) -0.0089(2) 0.80867(15) 0.0566(10) Uani 1 1 d . . 1
C1 C 0.824(3) 0.048(3) 0.712(2) 0.067(16) Uani 1 1 d . . 1
H1A H 0.8695 0.0706 0.7390 0.100 Uiso 1 1 calc R . 1
H1B H 0.8439 0.0228 0.6851 0.100 Uiso 1 1 calc R . 1
H1C H 0.7983 0.0102 0.7292 0.100 Uiso 1 1 calc R . 1
C2 C 0.687(3) 0.066(3) 0.6336(18) 0.056(13) Uani 1 1 d . . 1
H2A H 0.6691 0.0219 0.6499 0.084 Uiso 1 1 calc R . 1
H2B H 0.7124 0.0491 0.6070 0.084 Uiso 1 1 calc R . 1
H2C H 0.6402 0.0976 0.6165 0.084 Uiso 1 1 calc R . 1
C3 C 0.663(4) -0.210(4) 0.901(3) 0.10(2) Uani 1 1 d U . 1
H3A H 0.6249 -0.2509 0.8889 0.149 Uiso 1 1 calc R . 1
H3B H 0.6977 -0.2212 0.9367 0.149 Uiso 1 1 calc R . 1
H3C H 0.6961 -0.2037 0.8768 0.149 Uiso 1 1 calc R . 1
C4 C 0.549(6) -0.161(4) 0.937(3) 0.15(4) Uani 1 1 d . . 1
H4A H 0.5354 -0.1212 0.9591 0.224 Uiso 1 1 calc R . 1
H4B H 0.5771 -0.2020 0.9598 0.224 Uiso 1 1 calc R . 1
H4C H 0.5003 -0.1801 0.9120 0.224 Uiso 1 1 calc R . 1
C5 C 0.609(4) 0.170(4) 0.901(3) 0.11(3) Uani 1 1 d . . 1
H5A H 0.6387 0.1387 0.8824 0.160 Uiso 1 1 calc R . 1
H5B H 0.6471 0.2010 0.9277 0.160 Uiso 1 1 calc R . 1
H5C H 0.5718 0.2029 0.8759 0.160 Uiso 1 1 calc R . 1
C6 C 0.632(3) 0.074(3) 0.979(2) 0.076(16) Uani 1 1 d U . 1
H6A H 0.6719 0.0582 0.9618 0.113 Uiso 1 1 calc R . 1
H6B H 0.6151 0.0306 0.9963 0.113 Uiso 1 1 calc R . 1
H6C H 0.6543 0.1131 1.0055 0.113 Uiso 1 1 calc R . 1
C7 C 0.5000 0.152(3) 0.7500 0.018(9) Uani 0.50 1 d P A 1
C8 C 0.5000 0.081(3) 0.7500 0.038(13) Uani 1 2 d S . 1
C9 C 0.5000 0.238(3) 0.7500 0.032(12) Uani 1 2 d SU . 1
C10 C 0.447(3) 0.276(3) 0.7717(14) 0.046(11) Uani 1 1 d . B 1
H10 H 0.4112 0.2489 0.7857 0.055 Uiso 1 1 calc R B 1
C11 C 0.448(3) 0.355(2) 0.7729(16) 0.048(12) Uani 1 1 d . B 1
H11 H 0.4140 0.3810 0.7891 0.057 Uiso 1 1 calc R B 1
C12 C 0.5000 0.396(4) 0.7500 0.055(17) Uani 1 2 d SU . 1
H12 H 0.5000 0.4496 0.7500 0.065 Uiso 1 2 calc SR . 1
C13 C 0.604(4) -0.207(4) 0.742(3) 0.09(2) Uani 1 1 d U . 1
H13A H 0.5897 -0.1997 0.7754 0.139 Uiso 1 1 calc R . 1
H13B H 0.6206 -0.2598 0.7402 0.139 Uiso 1 1 calc R . 1
H13C H 0.5577 -0.1959 0.7121 0.139 Uiso 1 1 calc R . 1
C14 C 0.712(6) -0.198(4) 0.690(3) 0.13(4) Uani 1 1 d . . 1
H14A H 0.6633 -0.2151 0.6641 0.201 Uiso 1 1 calc R . 1
H14B H 0.7442 -0.2421 0.7063 0.201 Uiso 1 1 calc R . 1
H14C H 0.7433 -0.1661 0.6732 0.201 Uiso 1 1 calc R . 1
O1 O 0.7281(17) -0.0054(18) 0.8402(11) 0.050(8) Uani 1 1 d . C 1
O2 O 0.894(2) 0.032(2) 0.8570(15) 0.070(10) Uani 1 1 d U C 1
O3 O 0.995(2) 0.1288(16) 0.8151(11) 0.048(8) Uani 1 1 d . C 1
O4 O 1.044(2) -0.0131(17) 0.8692(15) 0.075(12) Uani 1 1 d . . 1
O5 O 0.819(2) 0.093(2) 0.9223(15) 0.068(9) Uani 1 1 d U C 1
O6 O 0.9444(19) 0.1603(19) 0.9061(13) 0.055(8) Uani 1 1 d U C 1
O7 O 0.8358(19) 0.254(2) 0.9408(15) 0.064(10) Uani 1 1 d . C 1
O8 O 0.9867(19) 0.2106(17) 1.0090(11) 0.051(8) Uani 1 1 d . C 1
O9 O 0.8553(17) 0.1455(19) 1.0205(11) 0.053(8) Uani 1 1 d . C 1
O10 O 1.2605(16) 0.1292(18) 0.9750(11) 0.046(7) Uani 1 1 d . C 1
O11 O 1.0956(18) 0.1214(16) 0.9189(12) 0.049(7) Uani 1 1 d U C 1
O12 O 1.137(2) 0.162(2) 1.0204(15) 0.078(11) Uani 1 1 d U C 1
O13 O 1.108(2) 0.2569(18) 1.1015(12) 0.060(9) Uani 1 1 d . C 1
O14 O 1.141(2) 0.103(2) 1.1115(14) 0.066(9) Uani 1 1 d U . 1
O15 O 0.9886(17) 0.1480(18) 1.1003(11) 0.050(8) Uani 1 1 d . C 1
O16 O 0.8437(18) 0.126(2) 1.1242(12) 0.063(10) Uani 1 1 d . C 1
O17 O 0.822(2) 0.004(2) 1.0494(16) 0.075(10) Uani 1 1 d U . 1
O18 O 0.781(3) -0.040(3) 0.9490(15) 0.099(16) Uani 1 1 d . . 1
O19 O 1.074(3) 0.049(3) 1.0266(18) 0.025(10) Uani 0.50 1 d PU C 1
O20 O 0.973(2) 0.073(2) 1.0151(17) 0.019(9) Uani 0.50 1 d PU C 1
O21 O 0.714(2) 0.1366(18) 0.7248(14) 0.060(9) Uani 1 1 d . . .
O22 O 0.557(2) -0.117(2) 0.8447(12) 0.065(10) Uani 1 1 d . . .
O23 O 0.523(2) 0.045(2) 0.8974(13) 0.079(13) Uani 1 1 d . . .
O24 O 0.645(2) -0.0732(18) 0.7174(15) 0.070(10) Uani 1 1 d . . .
O19' O 1.057(3) -0.047(3) 1.0485(19) 0.027(10) Uani 0.50 1 d PU . 2
O20' O 0.950(2) -0.015(2) 1.0403(15) 0.013(8) Uani 0.50 1 d PU . 2
P1 P 1.0000 0.0000 1.0000 0.013(2) Uani 1 2 d SU . .
S1 S 0.7548(9) 0.1188(7) 0.6825(5) 0.058(3) Uani 1 1 d . . .
S2 S 0.6099(9) -0.1235(8) 0.9030(6) 0.076(5) Uani 1 1 d . . .
S3 S 0.5536(11) 0.1088(10) 0.9343(7) 0.089(5) Uani 1 1 d . . .
S4 S 0.6859(11) -0.1445(10) 0.7414(6) 0.079(4) Uani 1 1 d . . .
W1 W 0.89435(9) 0.08731(9) 1.08591(6) 0.0282(4) Uani 1 1 d . . .
W2 W 0.99343(10) 0.08683(10) 0.87347(6) 0.0339(4) Uani 1 1 d . . .
W3 W 0.88846(9) 0.17364(9) 0.95961(6) 0.0302(4) Uani 1 1 d . . .
W4 W 1.17678(9) 0.08936(10) 0.98195(7) 0.0368(4) Uani 1 1 d . . .
W5 W 1.07264(10) 0.17652(9) 1.06804(6) 0.0325(4) Uani 1 1 d . . .
W6 W 0.81612(9) -0.00236(11) 0.89130(6) 0.0367(4) Uani 1 1 d . . .

loop_
_atom_site_aniso_label
_atom_site_aniso_U_11
_atom_site_aniso_U_22
_atom_site_aniso_U_33
_atom_site_aniso_U_23
_atom_site_aniso_U_13
_atom_site_aniso_U_12
Ag1 0.045(2) 0.117(4) 0.056(2) 0.002(2) 0.0166(18) 0.013(2)
Ag2 0.074(2) 0.048(2) 0.048(2) 0.0221(17) 0.0190(18) 0.0153(19)
C1 0.06(3) 0.09(4) 0.07(3) 0.01(3) 0.04(3) 0.03(3)
C2 0.05(3) 0.07(3) 0.05(3) 0.01(2) 0.01(2) 0.01(2)
C3 0.10(2) 0.09(2) 0.10(2) -0.002(10) 0.021(11) -0.002(10)
C4 0.33(13) 0.07(4) 0.06(4) -0.01(3) 0.08(6) -0.10(6)
C5 0.08(4) 0.08(4) 0.15(7) -0.08(5) 0.02(4) -0.05(4)
C6 0.075(18) 0.072(18) 0.077(18) 0.000(10) 0.019(10) 0.004(10)
C7 0.03(2) 0.02(2) 0.003(19) 0.000 -0.002(17) 0.000
C8 0.05(3) 0.04(3) 0.04(3) 0.000 0.03(3) 0.000
C9 0.034(14) 0.030(14) 0.032(14) 0.000 0.009(10) 0.000
C10 0.04(2) 0.08(3) 0.012(18) 0.011(19) 0.005(17) 0.01(2)
C11 0.07(3) 0.020(19) 0.04(2) -0.003(17) -0.01(2) 0.02(2)
C12 0.056(19) 0.054(19) 0.053(19) 0.000 0.014(11) 0.000
C13 0.09(2) 0.09(2) 0.10(2) 0.001(10) 0.026(11) 0.005(10)
C14 0.24(10) 0.04(4) 0.17(8) -0.04(4) 0.14(8) -0.02(5)
O1 0.043(16) 0.056(19) 0.044(17) -0.016(15) 0.003(13) 0.040(15)
O2 0.071(13) 0.071(13) 0.072(13) -0.011(9) 0.024(9) -0.005(9)
O3 0.08(2) 0.033(16) 0.030(15) 0.005(12) 0.009(15) 0.000(15)
O4 0.07(2) 0.025(16) 0.09(3) 0.003(16) -0.046(19) -0.005(15)
O5 0.063(12) 0.072(13) 0.075(13) -0.014(9) 0.028(9) -0.004(9)
O6 0.055(11) 0.055(11) 0.057(11) -0.018(9) 0.021(9) -0.009(9)
O7 0.049(18) 0.06(2) 0.08(3) 0.042(19) 0.026(18) 0.020(16)
O8 0.062(19) 0.050(18) 0.027(15) 0.001(13) -0.009(14) -0.025(16)
O9 0.034(15) 0.07(2) 0.033(16) -0.003(15) -0.022(12) -0.014(15)
O10 0.032(15) 0.06(2) 0.040(16) -0.009(14) 0.006(13) -0.015(14)
O11 0.052(10) 0.028(10) 0.057(11) -0.001(8) 0.002(8) -0.002(8)
O12 0.079(13) 0.087(14) 0.076(13) -0.002(9) 0.036(10) 0.009(9)
O13 0.09(2) 0.042(18) 0.040(18) -0.023(14) 0.004(17) -0.009(17)
O14 0.072(12) 0.069(13) 0.058(12) 0.004(9) 0.020(9) 0.008(9)
O15 0.046(17) 0.06(2) 0.034(16) -0.003(14) -0.006(13) -0.031(15)
O16 0.040(17) 0.11(3) 0.043(18) -0.037(19) 0.020(15) -0.005(18)
O17 0.070(13) 0.068(13) 0.082(13) -0.001(9) 0.011(9) 0.008(9)
O18 0.14(4) 0.12(4) 0.06(2) 0.03(2) 0.07(3) 0.07(3)
O19 0.028(13) 0.023(13) 0.025(13) 0.000(9) 0.008(9) 0.000(9)
O20 0.020(12) 0.017(12) 0.017(12) 0.000(9) 0.000(9) 0.000(9)
O21 0.08(2) 0.048(19) 0.07(2) -0.008(17) 0.047(19) 0.022(17)
O22 0.07(2) 0.09(3) 0.030(16) 0.037(17) 0.002(15) 0.03(2)
O23 0.07(2) 0.12(3) 0.04(2) -0.03(2) 0.009(17) 0.04(2)
O24 0.08(2) 0.033(18) 0.08(3) -0.014(17) 0.00(2) -0.023(17)
O19' 0.027(13) 0.024(13) 0.027(13) -0.001(9) 0.006(9) 0.003(9)
O20' 0.013(11) 0.013(11) 0.012(11) 0.005(9) 0.002(9) -0.006(9)
P1 0.013(2) 0.012(2) 0.013(2) -0.0002(10) 0.0035(11) -0.0001(10)
S1 0.078(9) 0.048(7) 0.060(8) -0.001(6) 0.035(7) -0.019(6)
S2 0.077(9) 0.053(8) 0.072(9) 0.035(7) -0.021(8) -0.010(7)
S3 0.089(11) 0.088(12) 0.078(11) -0.006(9) 0.005(9) 0.055(10)
S4 0.095(11) 0.080(10) 0.055(8) -0.019(8) 0.008(8) 0.015(9)
W1 0.0342(8) 0.0301(8) 0.0219(7) -0.0036(6) 0.0106(6) 0.0016(6)
W2 0.0436(9) 0.0443(9) 0.0130(7) 0.0051(6) 0.0069(6) -0.0130(7)
W3 0.0360(8) 0.0237(7) 0.0275(8) -0.0023(6) 0.0038(6) 0.0031(6)
W4 0.0297(8) 0.0457(10) 0.0378(9) 0.0149(8) 0.0139(7) -0.0030(7)
W5 0.0470(9) 0.0240(8) 0.0253(8) -0.0035(6) 0.0084(7) 0.0013(7)
W6 0.0280(8) 0.0615(11) 0.0156(7) -0.0015(7) -0.0015(6) 0.0047(8)

loop_
_atom_type_symbol
_atom_type_description
_atom_type_scat_dispersion_real
_atom_type_scat_dispersion_imag
_atom_type_scat_source
C C 0.0033 0.0016 'International Tables Vol C Tables 4.2.6.8 and 6.1.1.4'
H H 0.0000 0.0000 'International Tables Vol C Tables 4.2.6.8 and 6.1.1.4'
O O 0.0106 0.0060 'International Tables Vol C Tables 4.2.6.8 and 6.1.1.4'
P P 0.1023 0.0942 'International Tables Vol C Tables 4.2.6.8 and 6.1.1.4'
S S 0.1246 0.1234 'International Tables Vol C Tables 4.2.6.8 and 6.1.1.4'
Ag Ag -0.8971 1.1015 'International Tables Vol C Tables 4.2.6.8 and 6.1.1.4'
W W -0.8490 6.8722 'International Tables Vol C Tables 4.2.6.8 and 6.1.1.4'

loop_
_geom_angle_atom_site_label_1
_geom_angle_atom_site_label_2
_geom_angle_atom_site_label_3
_geom_angle
_geom_angle_site_symmetry_1
_geom_angle_site_symmetry_3
O21 Ag1 C8 121.3(15) . .
O21 Ag1 O24 107.7(12) . .
C8 Ag1 O24 110.0(15) . .
O21 Ag1 O1 105.9(12) . .
C8 Ag1 O1 121.4(8) . .
O24 Ag1 O1 83.7(11) . .
O21 Ag1 Ag2 162.4(7) . .
C8 Ag1 Ag2 46.7(10) . .
O24 Ag1 Ag2 89.6(9) . .
O1 Ag1 Ag2 78.3(8) . .
O21 Ag1 Ag2 124.0(9) . 2_656
C8 Ag1 Ag2 46.6(10) . 2_656
O24 Ag1 Ag2 65.5(9) . 2_656
O1 Ag1 Ag2 126.6(8) . 2_656
Ag2 Ag1 Ag2 60.12(16) . 2_656
O22 Ag2 C8 158.4(13) . .
O22 Ag2 O23 90.0(14) . .
C8 Ag2 O23 110.0(15) . .
O22 Ag2 Ag1 111.9(10) . .
C8 Ag2 Ag1 52.25(19) . .
O23 Ag2 Ag1 116.9(11) . .
O22 Ag2 Ag1 134.3(10) . 2_656
C8 Ag2 Ag1 52.1(2) . 2_656
O23 Ag2 Ag1 100.2(8) . 2_656
Ag1 Ag2 Ag1 102.84(16) . 2_656
O22 Ag2 Ag2 114.2(9) . 2_656
C8 Ag2 Ag2 47.1(11) . 2_656
O23 Ag2 Ag2 155.3(9) . 2_656
Ag1 Ag2 Ag2 60.05(15) . 2_656
Ag1 Ag2 Ag2 59.83(15) 2_656 2_656
C8 C7 C9 180.00(3) . .
C7 C8 Ag2 137.1(11) . 2_656
C7 C8 Ag2 137.1(11) . .
Ag2 C8 Ag2 86(2) 2_656 .
C7 C8 Ag1 102.1(14) . 2_656
Ag2 C8 Ag1 81.1(12) 2_656 2_656
Ag2 C8 Ag1 81.3(12) . 2_656
C7 C8 Ag1 102.1(14) . .
Ag2 C8 Ag1 81.3(12) 2_656 .
Ag2 C8 Ag1 81.1(12) . .
Ag1 C8 Ag1 156(3) 2_656 .
C10 C9 C10 122(6) 2_656 .
C10 C9 C7 119(3) 2_656 .
C10 C9 C7 119(3) . .
C11 C10 C9 119(5) . .
C10 C11 C12 120(5) . .
C11 C12 C11 118(6) . 2_656
W6 O1 Ag1 149.6(19) . .
W2 O2 W6 140(2) . .
W1 O4 W2 140(2) 5_757 .
W6 O5 W3 145(2) . .
W2 O6 W3 143.0(19) . .
W5 O8 W3 140.4(16) . .
W3 O9 W1 139.5(17) . .
W4 O11 W2 139.1(16) . .
W4 O12 W5 145(2) . .
W5 O14 W6 142(2) . 5_757
W1 O15 W5 140.1(16) . .
W4 O17 W1 142(2) 5_757 .
W6 O18 W4 140(2) . 5_757
P1 O19 O20 52(2) . .
P1 O19 W5 126(2) . .
O20 O19 W5 74(2) . .
P1 O19 W4 124(2) . .
O20 O19 W4 132(3) . .
W5 O19 W4 92.3(15) . .
P1 O20 O19 56(2) . .
P1 O20 W3 130(2) . .
O19 O20 W3 132(3) . .
S1 O21 Ag1 125.6(19) . .
S2 O22 Ag2 122(2) . .
S3 O23 Ag2 144(3) . .
S4 O24 Ag1 132(2) . .
P1 O19' W3 124(2) . 5_757
P1 O19' W6 124(3) . 5_757
W3 O19' W6 94.3(16) 5_757 5_757
P1 O19' W2 121(2) . 5_757
W3 O19' W2 92.6(16) 5_757 5_757
W6 O19' W2 91.8(15) 5_757 5_757
P1 O20' W4 124(2) . 5_757
P1 O20' W2 123(2) . 5_757
W4 O20' W2 92.4(12) 5_757 5_757
P1 O20' W1 124(2) . .
W4 O20' W1 93.1(13) 5_757 .
W2 O20' W1 92.1(13) 5_757 .
O20 P1 O20 179.997(18) . 5_757
O20 P1 O19 109(2) . 5_757
O20 P1 O19 71(2) 5_757 5_757
O20 P1 O19 71(2) . .
O20 P1 O19 109(2) 5_757 .
O19 P1 O19 180(2) 5_757 .
O20 P1 O20' 109(2) . 5_757
O20 P1 O20' 71(2) 5_757 5_757
O19 P1 O20' 110(2) 5_757 5_757
O19 P1 O20' 70(2) . 5_757
O20 P1 O20' 71(2) . .
O20 P1 O20' 109(2) 5_757 .
O19 P1 O20' 70(2) 5_757 .
O19 P1 O20' 110(2) . .
O20' P1 O20' 179.998(14) 5_757 .
O20 P1 O19' 66(2) . 5_757
O20 P1 O19' 114(2) 5_757 5_757
O19 P1 O19' 71(2) 5_757 5_757
O19 P1 O19' 109(2) . 5_757
O20' P1 O19' 73(2) 5_757 5_757
O20' P1 O19' 107(2) . 5_757
O20 P1 O19' 114(2) . .
O20 P1 O19' 66(2) 5_757 .
O19 P1 O19' 109(2) 5_757 .
O19 P1 O19' 71(2) . .
O20' P1 O19' 107(2) 5_757 .
O20' P1 O19' 73(2) . .
O19' P1 O19' 180.00(2) 5_757 .
O21 S1 C2 107(2) . .
O21 S1 C1 103(2) . .
C2 S1 C1 101(3) . .
O22 S2 C4 105(3) . .
O22 S2 C3 102(3) . .
C4 S2 C3 95(4) . .
O23 S3 C6 105(3) . .
O23 S3 C5 106(3) . .
C6 S3 C5 97(3) . .
O24 S4 C13 104(3) . .
O24 S4 C14 109(3) . .
C13 S4 C14 93(3) . .
O16 W1 O4 102.0(19) . 5_757
O16 W1 O15 103.2(15) . .
O4 W1 O15 87.9(14) 5_757 .
O16 W1 O9 102.0(17) . .
O4 W1 O9 156.0(17) 5_757 .
O15 W1 O9 86.7(12) . .
O16 W1 O17 102.8(16) . .
O4 W1 O17 87.5(14) 5_757 .
O15 W1 O17 154.0(15) . .
O9 W1 O17 87.1(14) . .
O16 W1 O20' 157.8(16) . .
O4 W1 O20' 64.5(15) 5_757 .
O15 W1 O20' 94.2(13) . .
O9 W1 O20' 92.5(13) . .
O17 W1 O20' 60.9(14) . .
O3 W2 O6 103.8(15) . .
O3 W2 O2 105.3(16) . .
O6 W2 O2 87.4(14) . .
O3 W2 O11 99.6(14) . .
O6 W2 O11 87.6(13) . .
O2 W2 O11 155.1(15) . .
O3 W2 O4 102.0(16) . .
O6 W2 O4 154.2(16) . .
O2 W2 O4 85.7(15) . .
O11 W2 O4 88.2(12) . .
O3 W2 O20' 156.0(14) . 5_757
O6 W2 O20' 92.7(14) . 5_757
O2 W2 O20' 92.6(14) . 5_757
O11 W2 O20' 63.3(12) . 5_757
O4 W2 O20' 62.9(14) . 5_757
O3 W2 O19' 160.2(15) . 5_757
O6 W2 O19' 61.5(15) . 5_757
O2 W2 O19' 63.0(15) . 5_757
O11 W2 O19' 93.3(14) . 5_757
O4 W2 O19' 93.4(16) . 5_757
O20' W2 O19' 43.7(13) 5_757 5_757
O7 W3 O9 101.2(15) . .
O7 W3 O8 102.4(16) . .
O9 W3 O8 87.0(12) . .
O7 W3 O5 105.2(17) . .
O9 W3 O5 86.5(14) . .
O8 W3 O5 152.4(15) . .
O7 W3 O6 103.5(15) . .
O9 W3 O6 155.2(14) . .
O8 W3 O6 89.8(13) . .
O5 W3 O6 85.1(14) . .
O7 W3 O19' 158.5(17) . 5_757
O9 W3 O19' 93.0(15) . 5_757
O8 W3 O19' 94.3(15) . 5_757
O5 W3 O19' 59.4(15) . 5_757
O6 W3 O19' 62.7(15) . 5_757
O7 W3 O20 162.1(17) . .
O9 W3 O20 66.0(14) . .
O8 W3 O20 65.8(13) . .
O5 W3 O20 87.0(15) . .
O6 W3 O20 90.3(14) . .
O19' W3 O20 39.3(14) 5_757 .
O10 W4 O17 102.0(16) . 5_757
O10 W4 O12 103.9(17) . .
O17 W4 O12 154.0(18) 5_757 .
O10 W4 O18 100.2(18) . 5_757
O17 W4 O18 88.1(18) 5_757 5_757
O12 W4 O18 84.6(16) . 5_757
O10 W4 O11 103.3(14) . .
O17 W4 O11 88.6(15) 5_757 .
O12 W4 O11 88.3(15) . .
O18 W4 O11 156.5(17) 5_757 .
O10 W4 O20' 159.5(13) . 5_757
O17 W4 O20' 63.0(15) 5_757 5_757
O12 W4 O20' 92.6(16) . 5_757
O18 W4 O20' 93.5(18) 5_757 5_757
O11 W4 O20' 64.4(13) . 5_757
O10 W4 O19 158.6(14) . .
O17 W4 O19 92.9(17) 5_757 .
O12 W4 O19 61.4(16) . .
O18 W4 O19 64.7(17) 5_757 .
O11 W4 O19 92.2(14) . .
O20' W4 O19 41.9(14) 5_757 .
O13 W5 O14 100.8(16) . .
O13 W5 O12 105.2(18) . .
O14 W5 O12 85.2(16) . .
O13 W5 O8 103.9(15) . .
O14 W5 O8 155.3(14) . .
O12 W5 O8 88.8(16) . .
O13 W5 O15 101.1(15) . .
O14 W5 O15 89.1(14) . .
O12 W5 O15 153.7(16) . .
O8 W5 O15 85.7(13) . .
O13 W5 O19 159.4(17) . .
O14 W5 O19 64.4(15) . .
O12 W5 O19 61.2(17) . .
O8 W5 O19 91.8(14) . .
O15 W5 O19 93.2(14) . .
O1 W6 O5 105.9(15) . .
O1 W6 O18 100.9(19) . .
O5 W6 O18 86.5(18) . .
O1 W6 O2 103.5(16) . .
O5 W6 O2 89.4(16) . .
O18 W6 O2 155.5(19) . .
O1 W6 O14 101.9(14) . 5_757
O5 W6 O14 152.0(16) . 5_757
O18 W6 O14 85.7(16) . 5_757
O2 W6 O14 86.6(16) . 5_757
O1 W6 O19' 160.0(16) . 5_757
O5 W6 O19' 60.0(16) . 5_757
O18 W6 O19' 93(2) . 5_757
O2 W6 O19' 64.6(16) . 5_757
O14 W6 O19' 93.6(15) 5_757 5_757

loop_
_geom_bond_atom_site_label_1
_geom_bond_atom_site_label_2
_geom_bond_distance
_geom_bond_site_symmetry_2
Ag1 O21 2.27(3) .
Ag1 C8 2.320(13) .
Ag1 O24 2.44(3) .
Ag1 O1 2.50(3) .
Ag1 Ag2 2.898(6) .
Ag1 Ag2 2.905(6) 2_656
Ag2 O22 2.11(3) .
Ag2 C8 2.13(4) .
Ag2 O23 2.45(3) .
Ag2 Ag1 2.905(6) 2_656
Ag2 Ag2 2.907(7) 2_656
C1 S1 1.73(5) .
C2 S1 1.71(5) .
C3 S2 1.75(7) .
C4 S2 1.67(7) .
C5 S3 1.79(7) .
C6 S3 1.61(6) .
C7 C8 1.22(7) .
C7 C9 1.50(7) .
C8 Ag2 2.13(4) 2_656
C8 Ag1 2.320(13) 2_656
C9 C10 1.36(5) 2_656
C9 C10 1.36(5) .
C10 C11 1.36(6) .
C11 C12 1.39(6) .
C12 C11 1.39(6) 2_656
C13 S4 1.78(7) .
C14 S4 1.77(6) .
O1 W6 1.69(3) .
O2 W2 1.89(4) .
O2 W6 1.89(4) .
O3 W2 1.68(3) .
O4 W1 1.84(3) 5_757
O4 W2 1.95(3) .
O5 W6 1.82(4) .
O5 W3 1.91(4) .
O6 W2 1.85(3) .
O6 W3 1.90(3) .
O7 W3 1.65(3) .
O8 W5 1.88(3) .
O8 W3 1.90(3) .
O9 W3 1.88(3) .
O9 W1 1.91(3) .
O10 W4 1.64(3) .
O11 W4 1.89(3) .
O11 W2 1.90(3) .
O12 W4 1.85(4) .
O12 W5 1.88(4) .
O13 W5 1.66(3) .
O14 W5 1.87(3) .
O14 W6 1.90(4) 5_757
O15 W1 1.87(3) .
O15 W5 1.92(3) .
O16 W1 1.63(3) .
O17 W4 1.81(4) 5_757
O17 W1 1.95(4) .
O18 W6 1.88(4) .
O18 W4 1.92(4) 5_757
O19 P1 1.51(5) .
O19 O20 1.72(6) .
O19 W5 2.46(5) .
O19 W4 2.47(4) .
O20 P1 1.44(4) .
O20 W3 2.45(4) .
O21 S1 1.49(3) .
O22 S2 1.52(3) .
O23 S3 1.46(4) .
O24 S4 1.46(4) .
O19' P1 1.57(5) .
O19' W3 2.42(5) 5_757
O19' W6 2.43(5) 5_757
O19' W2 2.50(5) 5_757
O20' P1 1.55(4) .
O20' W4 2.44(4) 5_757
O20' W2 2.49(4) 5_757
O20' W1 2.47(4) .
P1 O20 1.44(4) 5_757
P1 O19 1.51(5) 5_757
P1 O20' 1.55(4) 5_757
P1 O19' 1.57(5) 5_757
W1 O4 1.84(3) 5_757
W2 O20' 2.49(4) 5_757
W2 O19' 2.50(5) 5_757
W3 O19' 2.42(5) 5_757
W4 O17 1.81(4) 5_757
W4 O18 1.92(4) 5_757
W4 O20' 2.44(4) 5_757
W6 O14 1.90(4) 5_757
W6 O19' 2.43(5) 5_757
